data_7135600
loop_
_publ_author_name
'Kubisz, M.'
'Fernandez, I.'
'Hadlington, T. J.'

_publ_section_title
;
 Catalyst-free insertion of carbon monoxide into terminal
 Mg-C(sp<sup>3</sup>) bonds.
;
_journal_issue 29
_journal_name_full 'Chemical communications (Cambridge, England)'
_journal_page_first 7519
_journal_page_last 7523
_journal_paper_doi 10.1039/d6cc00736h
_journal_volume 62
_journal_year 2026
_chemical_formula_moiety 'C72 H128 Mg2 N2 O2 P2 Si2, 2(C6 H6)'
_chemical_formula_sum 'C84 H140 Mg2 N2 O2 P2 Si2'
_chemical_formula_weight 1376.71
_space_group_crystal_system monoclinic
_space_group_IT_number 14
_space_group_name_Hall '-P 2ybc'
_space_group_name_H-M_alt 'P 1 21/c 1'
_atom_sites_solution_hydrogens geom
_audit_creation_method SHELXL-2018/3
_audit_update_record
;
2026-02-03 deposited with the CCDC.	2026-03-09 downloaded from the CCDC.
;
_cell_angle_alpha 90.00
_cell_angle_beta 90.826(6)
_cell_angle_gamma 90.00
_cell_formula_units_Z 4
_cell_length_a 15.8577(11)
_cell_length_b 19.8810(13)
_cell_length_c 26.5216(19)
_cell_measurement_reflns_used 12188
_cell_measurement_temperature 150
_cell_measurement_theta_max 28.63
_cell_measurement_theta_min 1.55
_cell_volume 8360.5(10)
_computing_cell_refinement
;
X-Area Recipe 2.0.2 (STOE, 2024)
;
_computing_data_collection
;
X-Area Pilatus3_SV 1.31.194.0 (STOE, 2023)
;
_computing_data_reduction
;
X-Area Integrate 2.5.18.0 (STOE, 2024)
X-Area LANA 2.8.4 (STOE, 2024)
;
_computing_publication_material
;
STOE & Cie GmbH, X-Area, software package for collecting single-crystal or
multi-domain crystal data on STOE area-detector diffractometers, for image 
processing, for the correction and scaling of reflection intensities and 
for outlier rejection, version 2.4, Darmstadt 2024
;
_computing_structure_refinement 'SHELXL-2018/3 (Sheldrick, 2018)'
_computing_structure_solution 'SHELXT 2018/2 (Sheldrick, 2018)'
_diffrn_ambient_temperature 150(2)
_diffrn_detector Pilatus300K
_diffrn_detector_area_resol_mean 5.81
_diffrn_measured_fraction_theta_full 0.998
_diffrn_measured_fraction_theta_max 0.997
_diffrn_measurement_device_type 'STOE StadiVari'
_diffrn_measurement_method '\w scans'
_diffrn_radiation_collimation '0.6 mm diameter'
_diffrn_radiation_monochromator 'Graded multilayer mirror'
_diffrn_radiation_type 'Mo K\a'
_diffrn_radiation_wavelength 0.71073
_diffrn_reflns_av_R_equivalents 0.0226
_diffrn_reflns_av_unetI/netI 0.0299
_diffrn_reflns_Laue_measured_fraction_full 0.998
_diffrn_reflns_Laue_measured_fraction_max 0.997
_diffrn_reflns_limit_h_max 19
_diffrn_reflns_limit_h_min -18
_diffrn_reflns_limit_k_max 24
_diffrn_reflns_limit_k_min -24
_diffrn_reflns_limit_l_max 32
_diffrn_reflns_limit_l_min -32
_diffrn_reflns_number 49582
_diffrn_reflns_point_group_measured_fraction_full 0.998
_diffrn_reflns_point_group_measured_fraction_max 0.997
_diffrn_reflns_theta_full 25.242
_diffrn_reflns_theta_max 25.999
_diffrn_reflns_theta_min 2.236
_diffrn_source 'Genix 3D HF Mo'
_diffrn_source_current 1.000
_diffrn_source_power 0.050
_diffrn_source_voltage 50
_exptl_absorpt_coefficient_mu 0.140
_exptl_absorpt_correction_T_max 1.0000
_exptl_absorpt_correction_T_min 0.9743
_exptl_absorpt_correction_type multi-scan
_exptl_absorpt_process_details
;
STOE X-Red32, absorption correction by Gaussian integration, analogous to
P. Coppens, "The Evaluation of Absorption and Extinction in Single-Crystal
Structure Analysis", published in: F. R. Ahmed (Editor), "Crystallographic
Computing", Munksgaard, Copenhagen (1970), 255 - 270. Afterwards scaling of
reflection intensities was performed within STOE LANA. J. Koziskova, F. Hahn,
J. Richter, J. Kozisek, Acta Chimica Slovaca, vol. 9, no. 2, 2016, pp. 136-140.
;
_exptl_crystal_colour colourless
_exptl_crystal_density_diffrn 1.094
_exptl_crystal_description block
_exptl_crystal_F_000 3024
_exptl_crystal_size_max 0.23
_exptl_crystal_size_mid 0.14
_exptl_crystal_size_min 0.12
_refine_diff_density_max 0.686
_refine_diff_density_min -0.241
_refine_diff_density_rms 0.049
_refine_ls_extinction_method none
_refine_ls_goodness_of_fit_ref 1.025
_refine_ls_hydrogen_treatment constr
_refine_ls_matrix_type full
_refine_ls_number_parameters 865
_refine_ls_number_reflns 16403
_refine_ls_number_restraints 0
_refine_ls_restrained_S_all 1.025
_refine_ls_R_factor_all 0.0562
_refine_ls_R_factor_gt 0.0436
_refine_ls_shift/su_max 0.001
_refine_ls_shift/su_mean 0.000
_refine_ls_structure_factor_coef Fsqd
_refine_ls_weighting_details 'w=1/[\s^2^(Fo^2^)+(0.0644P)^2^+3.3659P] where P=(Fo^2^+2Fc^2^)/3'
_refine_ls_weighting_scheme calc
_refine_ls_wR_factor_gt 0.1106
_refine_ls_wR_factor_ref 0.1198
_reflns_Friedel_coverage 0.000
_reflns_number_gt 13263
_reflns_number_total 16403
_reflns_threshold_expression 'I > 2\s(I)'
_cod_data_source_file d6cc00736h2.cif
_cod_data_source_block 6_Cy
_cod_depositor_comments 'Adding full bibliography for 7135594--7135603.cif.'
_cod_original_sg_symbol_H-M 'P 21/c'
_cod_database_code 7135600
_shelx_shelxl_version_number 2018/3
_shelx_space_group_comment
;
The symmetry employed for this shelxl refinement is uniquely defined
by the following loop, which should always be used as a source of
symmetry information in preference to the above space-group names.
They are only intended as comments.
;

loop_
_space_group_symop_operation_xyz
'x, y, z'
'-x, y+1/2, -z+1/2'
'-x, -y, -z'
'x, -y-1/2, z-1/2'

loop_
_atom_site_label
_atom_site_type_symbol
_atom_site_fract_x
_atom_site_fract_y
_atom_site_fract_z
_atom_site_U_iso_or_equiv
_atom_site_adp_type
_atom_site_occupancy
_atom_site_site_symmetry_order
_atom_site_calc_flag
_atom_site_refinement_flags_posn
_atom_site_refinement_flags_adp
_atom_site_refinement_flags_occupancy
_atom_site_disorder_assembly
_atom_site_disorder_group
P2 P 0.42847(3) 0.79469(2) 0.31403(2) 0.01868(10) Uani 1 1 d . . . . .
Si1 Si -0.01543(3) 0.63786(2) 0.32153(2) 0.01958(10) Uani 1 1 d . . . . .
P1 P 0.15943(3) 0.64622(2) 0.26558(2) 0.01905(10) Uani 1 1 d . . . . .
Si2 Si 0.52254(3) 0.82216(2) 0.41871(2) 0.01814(10) Uani 1 1 d . . . . .
Mg2 Mg 0.34084(3) 0.75296(3) 0.39155(2) 0.01803(12) Uani 1 1 d . . . . .
Mg1 Mg 0.16570(3) 0.70372(3) 0.35680(2) 0.01858(12) Uani 1 1 d . . . . .
O2 O 0.21868(7) 0.78776(5) 0.38930(4) 0.0185(2) Uani 1 1 d . . . . .
O1 O 0.27022(7) 0.66747(5) 0.39434(4) 0.0196(2) Uani 1 1 d . . . . .
N2 N 0.44781(8) 0.76314(7) 0.43412(5) 0.0185(3) Uani 1 1 d . . . . .
N1 N 0.03778(8) 0.69663(7) 0.35743(5) 0.0192(3) Uani 1 1 d . . . . .
C32 C 0.46270(10) 0.71392(8) 0.47285(6) 0.0201(3) Uani 1 1 d . . . . .
C63 C 0.23670(10) 0.69259(8) 0.43937(6) 0.0202(3) Uani 1 1 d . . . . .
C19 C 0.06409(10) 0.59790(8) 0.27734(6) 0.0222(3) Uani 1 1 d . . . . .
H19A H 0.080920 0.553764 0.291530 0.027 Uiso 1 1 calc R U . . .
H19B H 0.035427 0.589284 0.244560 0.027 Uiso 1 1 calc R U . . .
C37 C 0.49499(11) 0.64936(9) 0.46039(6) 0.0239(4) Uani 1 1 d . . . . .
C1 C -0.00315(10) 0.74971(9) 0.38480(6) 0.0210(3) Uani 1 1 d . . . . .
C50 C 0.50832(11) 0.84345(8) 0.34849(6) 0.0209(3) Uani 1 1 d . . . . .
H50A H 0.493588 0.891700 0.345575 0.025 Uiso 1 1 calc R U . . .
H50B H 0.563154 0.836972 0.331790 0.025 Uiso 1 1 calc R U . . .
C57 C 0.48488(11) 0.72422(8) 0.28279(6) 0.0211(3) Uani 1 1 d . . . . .
H57 H 0.484122 0.686403 0.307640 0.025 Uiso 1 1 calc R U . . .
C68 C 0.20745(10) 0.75690(8) 0.43645(6) 0.0187(3) Uani 1 1 d . . . . .
C6 C -0.03974(11) 0.73864(9) 0.43306(6) 0.0249(4) Uani 1 1 d . . . . .
C20 C 0.12676(11) 0.70552(9) 0.21508(6) 0.0248(4) Uani 1 1 d . . . . .
H20 H 0.076485 0.729298 0.228808 0.030 Uiso 1 1 calc R U . . .
C26 C 0.23476(11) 0.58227(9) 0.24126(6) 0.0243(4) Uani 1 1 d . . . . .
H26 H 0.282262 0.606751 0.224982 0.029 Uiso 1 1 calc R U . . .
C2 C -0.00514(11) 0.81620(9) 0.36528(6) 0.0250(4) Uani 1 1 d . . . . .
C69 C 0.16204(11) 0.79777(9) 0.47535(6) 0.0232(4) Uani 1 1 d . . . . .
H69A H 0.161520 0.772122 0.507337 0.028 Uiso 1 1 calc R U . . .
H69B H 0.102742 0.803769 0.464044 0.028 Uiso 1 1 calc R U . . .
C41 C 0.52052(12) 0.63090(9) 0.40695(6) 0.0262(4) Uani 1 1 d . . . . .
H41 H 0.519970 0.673161 0.386500 0.031 Uiso 1 1 calc R U . . .
C44 C 0.63448(11) 0.79034(9) 0.42927(7) 0.0258(4) Uani 1 1 d . . . . .
H44 H 0.634339 0.742542 0.417528 0.031 Uiso 1 1 calc R U . . .
C33 C 0.44421(11) 0.72643(9) 0.52461(6) 0.0234(4) Uani 1 1 d . . . . .
C13 C -0.10256(11) 0.67927(10) 0.28245(7) 0.0294(4) Uani 1 1 d . . . . .
H13 H -0.078096 0.722872 0.270849 0.035 Uiso 1 1 calc R U . . .
C70 C 0.20030(11) 0.86686(8) 0.48560(6) 0.0242(4) Uani 1 1 d . . . . .
H70A H 0.200314 0.893145 0.453898 0.029 Uiso 1 1 calc R U . . .
H70B H 0.259591 0.861356 0.497065 0.029 Uiso 1 1 calc R U . . .
C62 C 0.57796(11) 0.73402(9) 0.27003(7) 0.0292(4) Uani 1 1 d . . . . .
H62A H 0.609745 0.748051 0.300662 0.035 Uiso 1 1 calc R U . . .
H62B H 0.583289 0.769991 0.244459 0.035 Uiso 1 1 calc R U . . .
C10 C -0.04533(12) 0.66932(10) 0.45681(6) 0.0294(4) Uani 1 1 d . . . . .
H10 H -0.019441 0.636535 0.432988 0.035 Uiso 1 1 calc R U . . .
C51 C 0.38898(11) 0.85188(8) 0.26389(6) 0.0218(3) Uani 1 1 d . . . . .
H51 H 0.348961 0.825229 0.242337 0.026 Uiso 1 1 calc R U . . .
C47 C 0.50613(11) 0.90743(9) 0.45011(6) 0.0260(4) Uani 1 1 d . . . . .
H47 H 0.510222 0.900263 0.487390 0.031 Uiso 1 1 calc R U . . .
C60 C 0.56535(12) 0.64164(10) 0.20445(7) 0.0321(4) Uani 1 1 d . . . . .
H60A H 0.588890 0.597703 0.194148 0.038 Uiso 1 1 calc R U . . .
H60B H 0.570882 0.673185 0.175804 0.038 Uiso 1 1 calc R U . . .
C7 C 0.02560(12) 0.83420(9) 0.31261(7) 0.0288(4) Uani 1 1 d . . . . .
H7 H 0.045565 0.791838 0.296330 0.035 Uiso 1 1 calc R U . . .
C5 C -0.07283(11) 0.79258(10) 0.45994(7) 0.0311(4) Uani 1 1 d . . . . .
H5 H -0.097251 0.784333 0.491849 0.037 Uiso 1 1 calc R U . . .
C61 C 0.61517(12) 0.66838(10) 0.24961(7) 0.0317(4) Uani 1 1 d . . . . .
H61A H 0.674257 0.676357 0.239633 0.038 Uiso 1 1 calc R U . . .
H61B H 0.615620 0.634092 0.276676 0.038 Uiso 1 1 calc R U . . .
C58 C 0.43421(11) 0.69853(9) 0.23676(6) 0.0271(4) Uani 1 1 d . . . . .
H58A H 0.374947 0.690653 0.246411 0.032 Uiso 1 1 calc R U . . .
H58B H 0.434508 0.733029 0.209847 0.032 Uiso 1 1 calc R U . . .
C42 C 0.45736(13) 0.58202(10) 0.38242(7) 0.0341(4) Uani 1 1 d . . . . .
H42A H 0.456351 0.540027 0.401756 0.051 Uiso 1 1 calc R U . . .
H42B H 0.474364 0.572509 0.347762 0.051 Uiso 1 1 calc R U . . .
H42C H 0.401020 0.602277 0.382063 0.051 Uiso 1 1 calc R U . . .
C38 C 0.41416(12) 0.79485(10) 0.54332(6) 0.0283(4) Uani 1 1 d . . . . .
H38 H 0.402169 0.824050 0.513368 0.034 Uiso 1 1 calc R U . . .
C36 C 0.50440(13) 0.60013(10) 0.49771(7) 0.0337(4) Uani 1 1 d . . . . .
H36 H 0.525063 0.556999 0.488669 0.040 Uiso 1 1 calc R U . . .
C71 C 0.15168(13) 0.90570(10) 0.52560(7) 0.0344(4) Uani 1 1 d . . . . .
H71A H 0.144616 0.876590 0.555527 0.041 Uiso 1 1 calc R U . . .
H71B H 0.094785 0.916578 0.512076 0.041 Uiso 1 1 calc R U . . .
C59 C 0.47212(12) 0.63317(10) 0.21687(7) 0.0326(4) Uani 1 1 d . . . . .
H59A H 0.466079 0.597402 0.242545 0.039 Uiso 1 1 calc R U . . .
H59B H 0.440701 0.618954 0.186155 0.039 Uiso 1 1 calc R U . . .
C52 C 0.45508(12) 0.88206(9) 0.22852(6) 0.0275(4) Uani 1 1 d . . . . .
H52A H 0.496501 0.908565 0.248515 0.033 Uiso 1 1 calc R U . . .
H52B H 0.485771 0.845312 0.211526 0.033 Uiso 1 1 calc R U . . .
C16 C -0.05779(12) 0.56047(9) 0.35574(7) 0.0284(4) Uani 1 1 d . . . . .
H16 H -0.099666 0.576411 0.380922 0.034 Uiso 1 1 calc R U . . .
C34 C 0.45529(13) 0.67566(10) 0.56029(7) 0.0315(4) Uani 1 1 d . . . . .
H34 H 0.442406 0.684727 0.594498 0.038 Uiso 1 1 calc R U . . .
C56 C 0.33710(12) 0.90818(10) 0.28870(7) 0.0299(4) Uani 1 1 d . . . . .
H56A H 0.292633 0.887792 0.309606 0.036 Uiso 1 1 calc R U . . .
H56B H 0.374409 0.935049 0.311166 0.036 Uiso 1 1 calc R U . . .
C4 C -0.07125(12) 0.85763(10) 0.44167(8) 0.0360(5) Uani 1 1 d . . . . .
H4 H -0.092212 0.893954 0.461100 0.043 Uiso 1 1 calc R U . . .
C43 C 0.60975(13) 0.60161(10) 0.40497(8) 0.0361(5) Uani 1 1 d . . . . .
H43A H 0.648437 0.630113 0.424644 0.054 Uiso 1 1 calc R U . . .
H43B H 0.628134 0.599889 0.369876 0.054 Uiso 1 1 calc R U . . .
H43C H 0.609778 0.556078 0.419135 0.054 Uiso 1 1 calc R U . . .
C31 C 0.19763(13) 0.53274(10) 0.20254(7) 0.0329(4) Uani 1 1 d . . . . .
H31A H 0.180439 0.557660 0.171755 0.039 Uiso 1 1 calc R U . . .
H31B H 0.146627 0.511507 0.216610 0.039 Uiso 1 1 calc R U . . .
C21 C 0.19210(13) 0.76098(10) 0.20728(7) 0.0332(4) Uani 1 1 d . . . . .
H21A H 0.208904 0.780080 0.240404 0.040 Uiso 1 1 calc R U . . .
H21B H 0.242958 0.741441 0.191778 0.040 Uiso 1 1 calc R U . . .
C46 C 0.70372(12) 0.82594(11) 0.39898(8) 0.0360(5) Uani 1 1 d . . . . .
H46A H 0.707768 0.873063 0.409587 0.054 Uiso 1 1 calc R U . . .
H46B H 0.689475 0.823882 0.362930 0.054 Uiso 1 1 calc R U . . .
H46C H 0.757921 0.803511 0.405153 0.054 Uiso 1 1 calc R U . . .
C27 C 0.27093(13) 0.54421(10) 0.28745(7) 0.0349(4) Uani 1 1 d . . . . .
H27A H 0.300843 0.576549 0.309749 0.042 Uiso 1 1 calc R U . . .
H27B H 0.223730 0.524783 0.306675 0.042 Uiso 1 1 calc R U . . .
C64 C 0.24603(13) 0.64696(9) 0.48471(7) 0.0317(4) Uani 1 1 d . . . . .
H64A H 0.210975 0.664923 0.512208 0.038 Uiso 1 1 calc R U . . .
H64B H 0.305538 0.648059 0.496500 0.038 Uiso 1 1 calc R U . . .
C3 C -0.03838(12) 0.86851(10) 0.39436(7) 0.0330(4) Uani 1 1 d . . . . .
H3 H -0.038309 0.912904 0.381112 0.040 Uiso 1 1 calc R U . . .
C8 C 0.09917(13) 0.88364(10) 0.31373(8) 0.0362(4) Uani 1 1 d . . . . .
H8A H 0.080166 0.926888 0.327179 0.054 Uiso 1 1 calc R U . . .
H8B H 0.120003 0.890028 0.279456 0.054 Uiso 1 1 calc R U . . .
H8C H 0.144604 0.865759 0.335289 0.054 Uiso 1 1 calc R U . . .
C53 C 0.41295(14) 0.92755(10) 0.18872(7) 0.0358(5) Uani 1 1 d . . . . .
H53A H 0.456801 0.948103 0.167457 0.043 Uiso 1 1 calc R U . . .
H53B H 0.375630 0.900115 0.166656 0.043 Uiso 1 1 calc R U . . .
C66 C 0.25757(14) 0.52627(10) 0.51559(7) 0.0373(5) Uani 1 1 d . . . . .
H66A H 0.241147 0.479673 0.506676 0.045 Uiso 1 1 calc R U . . .
H66B H 0.319904 0.528783 0.515079 0.045 Uiso 1 1 calc R U . . .
C35 C 0.48438(14) 0.61262(11) 0.54750(7) 0.0386(5) Uani 1 1 d . . . . .
H35 H 0.490553 0.578473 0.572336 0.046 Uiso 1 1 calc R U . . .
C9 C -0.04653(14) 0.86308(11) 0.27950(8) 0.0398(5) Uani 1 1 d . . . . .
H9A H -0.094997 0.832534 0.280226 0.060 Uiso 1 1 calc R U . . .
H9B H -0.027298 0.867853 0.244728 0.060 Uiso 1 1 calc R U . . .
H9C H -0.063117 0.907211 0.292502 0.060 Uiso 1 1 calc R U . . .
C55 C 0.29624(14) 0.95441(10) 0.24933(7) 0.0359(5) Uani 1 1 d . . . . .
H55A H 0.253267 0.928889 0.229796 0.043 Uiso 1 1 calc R U . . .
H55B H 0.267417 0.991910 0.266577 0.043 Uiso 1 1 calc R U . . .
C24 C 0.05876(14) 0.73438(11) 0.13143(7) 0.0378(5) Uani 1 1 d . . . . .
H24A H 0.041015 0.715986 0.098252 0.045 Uiso 1 1 calc R U . . .
H24B H 0.008157 0.752639 0.148052 0.045 Uiso 1 1 calc R U . . .
C54 C 0.36147(15) 0.98283(10) 0.21343(8) 0.0404(5) Uani 1 1 d . . . . .
H54A H 0.332392 1.009582 0.186932 0.048 Uiso 1 1 calc R U . . .
H54B H 0.399907 1.013295 0.232311 0.048 Uiso 1 1 calc R U . . .
C48 C 0.57245(14) 0.96039(10) 0.43636(8) 0.0403(5) Uani 1 1 d . . . . .
H48A H 0.574097 0.965353 0.399627 0.061 Uiso 1 1 calc R U . . .
H48B H 0.627943 0.946017 0.449026 0.061 Uiso 1 1 calc R U . . .
H48C H 0.557616 1.003592 0.451661 0.061 Uiso 1 1 calc R U . . .
C29 C 0.29186(14) 0.43986(10) 0.23478(8) 0.0394(5) Uani 1 1 d . . . . .
H29A H 0.333708 0.405596 0.224756 0.047 Uiso 1 1 calc R U . . .
H29B H 0.243795 0.416291 0.250344 0.047 Uiso 1 1 calc R U . . .
C14 C -0.13270(14) 0.64352(12) 0.23402(7) 0.0405(5) Uani 1 1 d . . . . .
H14A H -0.161255 0.601508 0.242856 0.061 Uiso 1 1 calc R U . . .
H14B H -0.084071 0.633491 0.212913 0.061 Uiso 1 1 calc R U . . .
H14C H -0.171998 0.672768 0.215444 0.061 Uiso 1 1 calc R U . . .
C25 C 0.09677(14) 0.67772(10) 0.16397(7) 0.0343(4) Uani 1 1 d . . . . .
H25A H 0.053852 0.642354 0.169280 0.041 Uiso 1 1 calc R U . . .
H25B H 0.144943 0.657188 0.146305 0.041 Uiso 1 1 calc R U . . .
C49 C 0.41728(13) 0.93522(10) 0.43833(7) 0.0348(4) Uani 1 1 d . . . . .
H49A H 0.406936 0.974874 0.459304 0.052 Uiso 1 1 calc R U . . .
H49B H 0.375106 0.900631 0.445553 0.052 Uiso 1 1 calc R U . . .
H49C H 0.413298 0.947818 0.402656 0.052 Uiso 1 1 calc R U . . .
C23 C 0.12221(14) 0.79059(11) 0.12374(7) 0.0382(5) Uani 1 1 d . . . . .
H23A H 0.094607 0.827910 0.105106 0.046 Uiso 1 1 calc R U . . .
H23B H 0.169126 0.773694 0.103024 0.046 Uiso 1 1 calc R U . . .
C18 C -0.10368(15) 0.51120(11) 0.31970(8) 0.0441(5) Uani 1 1 d . . . . .
H18A H -0.066345 0.499332 0.291955 0.066 Uiso 1 1 calc R U . . .
H18B H -0.154825 0.532576 0.306084 0.066 Uiso 1 1 calc R U . . .
H18C H -0.119004 0.470416 0.338192 0.066 Uiso 1 1 calc R U . . .
C22 C 0.15746(15) 0.81698(11) 0.17351(8) 0.0420(5) Uani 1 1 d . . . . .
H22A H 0.112348 0.841137 0.191514 0.050 Uiso 1 1 calc R U . . .
H22B H 0.203092 0.849565 0.166656 0.050 Uiso 1 1 calc R U . . .
C39 C 0.33340(14) 0.78954(12) 0.57441(7) 0.0432(5) Uani 1 1 d . . . . .
H39A H 0.289823 0.765958 0.554691 0.065 Uiso 1 1 calc R U . . .
H39B H 0.313466 0.834772 0.582829 0.065 Uiso 1 1 calc R U . . .
H39C H 0.345407 0.764515 0.605524 0.065 Uiso 1 1 calc R U . . .
C28 C 0.33200(14) 0.48756(10) 0.27318(9) 0.0404(5) Uani 1 1 d . . . . .
H28A H 0.383735 0.507343 0.258899 0.048 Uiso 1 1 calc R U . . .
H28B H 0.348357 0.462036 0.303842 0.048 Uiso 1 1 calc R U . . .
C12 C 0.00350(15) 0.66443(11) 0.50736(7) 0.0414(5) Uani 1 1 d . . . . .
H12A H 0.062723 0.676310 0.502181 0.062 Uiso 1 1 calc R U . . .
H12B H 0.000010 0.618359 0.520299 0.062 Uiso 1 1 calc R U . . .
H12C H -0.021199 0.695518 0.531729 0.062 Uiso 1 1 calc R U . . .
C65 C 0.22116(16) 0.57466(10) 0.47508(8) 0.0427(5) Uani 1 1 d . . . . .
H65A H 0.241581 0.560852 0.441532 0.051 Uiso 1 1 calc R U . . .
H65B H 0.158880 0.571129 0.474547 0.051 Uiso 1 1 calc R U . . .
C17 C 0.01193(14) 0.52256(10) 0.38463(8) 0.0399(5) Uani 1 1 d . . . . .
H17A H -0.013599 0.489863 0.407466 0.060 Uiso 1 1 calc R U . . .
H17B H 0.046016 0.554623 0.404226 0.060 Uiso 1 1 calc R U . . .
H17C H 0.047926 0.498981 0.360653 0.060 Uiso 1 1 calc R U . . .
C40 C 0.48282(15) 0.82870(11) 0.57570(7) 0.0415(5) Uani 1 1 d . . . . .
H40A H 0.494077 0.801418 0.605826 0.062 Uiso 1 1 calc R U . . .
H40B H 0.463738 0.873534 0.585827 0.062 Uiso 1 1 calc R U . . .
H40C H 0.534538 0.832805 0.556152 0.062 Uiso 1 1 calc R U . . .
C30 C 0.26113(15) 0.47764(11) 0.18843(8) 0.0435(5) Uani 1 1 d . . . . .
H30A H 0.234024 0.445715 0.164573 0.052 Uiso 1 1 calc R U . . .
H30B H 0.309826 0.498354 0.171405 0.052 Uiso 1 1 calc R U . . .
C67 C 0.22864(17) 0.54103(12) 0.56803(8) 0.0508(6) Uani 1 1 d . . . . .
H67A H 0.253156 0.583691 0.579555 0.076 Uiso 1 1 calc R U . . .
H67B H 0.246879 0.504753 0.590699 0.076 Uiso 1 1 calc R U . . .
H67C H 0.166978 0.544304 0.568100 0.076 Uiso 1 1 calc R U . . .
C11 C -0.13767(14) 0.64807(13) 0.46430(9) 0.0481(6) Uani 1 1 d . . . . .
H11A H -0.162787 0.676006 0.490570 0.072 Uiso 1 1 calc R U . . .
H11B H -0.139641 0.600724 0.474493 0.072 Uiso 1 1 calc R U . . .
H11C H -0.169356 0.653964 0.432612 0.072 Uiso 1 1 calc R U . . .
C15 C -0.17843(13) 0.69893(14) 0.31464(9) 0.0518(6) Uani 1 1 d . . . . .
H15A H -0.216639 0.727652 0.294823 0.078 Uiso 1 1 calc R U . . .
H15B H -0.158658 0.723442 0.344612 0.078 Uiso 1 1 calc R U . . .
H15C H -0.208408 0.658229 0.325036 0.078 Uiso 1 1 calc R U . . .
C45 C 0.66147(13) 0.78811(13) 0.48523(8) 0.0451(6) Uani 1 1 d . . . . .
H45A H 0.718410 0.769237 0.488262 0.068 Uiso 1 1 calc R U . . .
H45B H 0.622027 0.759889 0.503907 0.068 Uiso 1 1 calc R U . . .
H45C H 0.661161 0.833774 0.499132 0.068 Uiso 1 1 calc R U . . .
C72 C 0.19549(17) 0.97093(11) 0.54191(9) 0.0512(6) Uani 1 1 d . . . . .
H72A H 0.251081 0.960445 0.556493 0.077 Uiso 1 1 calc R U . . .
H72B H 0.161263 0.993850 0.567140 0.077 Uiso 1 1 calc R U . . .
H72C H 0.202169 1.000263 0.512540 0.077 Uiso 1 1 calc R U . . .
C80 C 0.8340(2) 0.84799(14) 0.58895(9) 0.0593(7) Uani 1 1 d . . . . .
H80 H 0.847634 0.802217 0.582780 0.071 Uiso 1 1 calc R U . . .
C76 C 0.80936(18) 0.68226(13) 0.66512(10) 0.0551(6) Uani 1 1 d . . . . .
H76 H 0.841675 0.705577 0.689978 0.066 Uiso 1 1 calc R U . . .
C84 C 0.73453(19) 0.93052(15) 0.61229(10) 0.0634(8) Uani 1 1 d . . . . .
H84 H 0.678972 0.941936 0.622139 0.076 Uiso 1 1 calc R U . . .
C79 C 0.75427(19) 0.86487(15) 0.60274(9) 0.0596(7) Uani 1 1 d . . . . .
H79 H 0.712398 0.830982 0.605707 0.072 Uiso 1 1 calc R U . . .
C77 C 0.84618(17) 0.63305(13) 0.63655(10) 0.0567(6) Uani 1 1 d . . . . .
H77 H 0.904180 0.622619 0.641479 0.068 Uiso 1 1 calc R U . . .
C75 C 0.72565(18) 0.69770(13) 0.65766(10) 0.0584(7) Uani 1 1 d . . . . .
H75 H 0.699888 0.731309 0.677713 0.070 Uiso 1 1 calc R U . . .
C78 C 0.79965(18) 0.59901(14) 0.60103(10) 0.0621(7) Uani 1 1 d . . . . .
H78 H 0.825222 0.564368 0.581885 0.075 Uiso 1 1 calc R U . . .
C81 C 0.89490(18) 0.89666(16) 0.58390(9) 0.0609(7) Uani 1 1 d . . . . .
H81 H 0.950390 0.884968 0.574089 0.073 Uiso 1 1 calc R U . . .
C83 C 0.7930(2) 0.97915(14) 0.60789(10) 0.0628(8) Uani 1 1 d . . . . .
H83 H 0.778393 1.024527 0.614810 0.075 Uiso 1 1 calc R U . . .
C82 C 0.87368(19) 0.96379(15) 0.59346(10) 0.0629(7) Uani 1 1 d . . . . .
H82 H 0.914578 0.998340 0.590021 0.076 Uiso 1 1 calc R U . . .
C74 C 0.67903(18) 0.66458(16) 0.62121(12) 0.0717(8) Uani 1 1 d . . . . .
H74 H 0.621498 0.675980 0.615513 0.086 Uiso 1 1 calc R U . . .
C73 C 0.7164(2) 0.61454(17) 0.59287(11) 0.0742(9) Uani 1 1 d . . . . .
H73 H 0.684465 0.591102 0.567901 0.089 Uiso 1 1 calc R U . . .

loop_
_atom_site_aniso_label
_atom_site_aniso_U_11
_atom_site_aniso_U_22
_atom_site_aniso_U_33
_atom_site_aniso_U_23
_atom_site_aniso_U_13
_atom_site_aniso_U_12
P2 0.0185(2) 0.0206(2) 0.01688(19) 0.00326(16) -0.00036(15) -0.00201(17)
Si1 0.0171(2) 0.0217(2) 0.0199(2) -0.00363(17) 0.00021(17) -0.00226(18)
P1 0.0193(2) 0.0193(2) 0.0186(2) -0.00253(16) 0.00080(16) -0.00044(17)
Si2 0.0168(2) 0.0201(2) 0.0175(2) -0.00014(17) -0.00143(16) -0.00069(18)
Mg2 0.0163(3) 0.0205(3) 0.0173(3) 0.0023(2) -0.0006(2) -0.0006(2)
Mg1 0.0173(3) 0.0197(3) 0.0187(3) -0.0018(2) -0.0005(2) -0.0009(2)
O2 0.0199(6) 0.0177(6) 0.0178(5) 0.0016(4) -0.0004(4) -0.0008(5)
O1 0.0229(6) 0.0178(6) 0.0179(5) 0.0000(4) 0.0015(4) 0.0010(5)
N2 0.0186(7) 0.0202(7) 0.0167(6) 0.0018(5) -0.0019(5) -0.0001(6)
N1 0.0168(7) 0.0208(7) 0.0201(6) -0.0030(5) 0.0003(5) -0.0001(6)
C32 0.0169(8) 0.0244(9) 0.0190(8) 0.0030(6) -0.0042(6) -0.0031(7)
C63 0.0204(8) 0.0215(9) 0.0186(8) -0.0007(6) 0.0006(6) -0.0028(7)
C19 0.0217(8) 0.0209(9) 0.0239(8) -0.0032(7) 0.0022(6) -0.0019(7)
C37 0.0258(9) 0.0228(9) 0.0232(8) 0.0034(7) -0.0034(7) -0.0005(7)
C1 0.0149(8) 0.0263(9) 0.0216(8) -0.0059(7) -0.0033(6) -0.0011(7)
C50 0.0222(8) 0.0201(8) 0.0203(8) 0.0000(6) -0.0005(6) -0.0031(7)
C57 0.0248(9) 0.0200(8) 0.0185(8) 0.0018(6) -0.0012(6) -0.0009(7)
C68 0.0180(8) 0.0214(8) 0.0168(7) 0.0008(6) -0.0004(6) -0.0036(7)
C6 0.0179(8) 0.0328(10) 0.0239(8) -0.0067(7) 0.0003(6) -0.0035(7)
C20 0.0260(9) 0.0237(9) 0.0247(8) -0.0005(7) -0.0022(7) -0.0013(7)
C26 0.0220(9) 0.0233(9) 0.0279(9) -0.0024(7) 0.0055(7) 0.0002(7)
C2 0.0197(9) 0.0273(9) 0.0280(9) -0.0044(7) -0.0013(7) 0.0037(7)
C69 0.0219(9) 0.0252(9) 0.0224(8) -0.0038(7) 0.0031(7) -0.0010(7)
C41 0.0324(10) 0.0213(9) 0.0248(8) 0.0022(7) -0.0030(7) 0.0050(7)
C44 0.0192(9) 0.0271(9) 0.0310(9) -0.0003(7) -0.0027(7) -0.0006(7)
C33 0.0207(8) 0.0300(9) 0.0193(8) 0.0017(7) -0.0032(6) -0.0022(7)
C13 0.0237(9) 0.0317(10) 0.0327(10) -0.0064(8) -0.0062(7) 0.0020(8)
C70 0.0254(9) 0.0227(9) 0.0244(8) -0.0020(7) 0.0018(7) -0.0002(7)
C62 0.0232(9) 0.0298(10) 0.0345(10) -0.0040(8) -0.0035(7) 0.0010(8)
C10 0.0310(10) 0.0362(11) 0.0213(8) -0.0051(7) 0.0045(7) -0.0101(8)
C51 0.0226(9) 0.0228(9) 0.0200(8) 0.0049(6) -0.0029(6) -0.0019(7)
C47 0.0300(10) 0.0245(9) 0.0237(8) -0.0037(7) 0.0010(7) -0.0019(7)
C60 0.0339(10) 0.0367(11) 0.0256(9) -0.0045(8) 0.0007(8) 0.0058(8)
C7 0.0351(10) 0.0222(9) 0.0290(9) 0.0006(7) -0.0003(8) 0.0054(8)
C5 0.0215(9) 0.0436(12) 0.0284(9) -0.0101(8) 0.0040(7) -0.0011(8)
C61 0.0294(10) 0.0345(11) 0.0312(9) -0.0030(8) -0.0020(8) 0.0076(8)
C58 0.0244(9) 0.0317(10) 0.0252(9) -0.0035(7) -0.0007(7) -0.0038(8)
C42 0.0418(11) 0.0262(10) 0.0341(10) -0.0054(8) -0.0065(8) 0.0077(9)
C38 0.0304(10) 0.0371(11) 0.0175(8) 0.0006(7) 0.0007(7) 0.0052(8)
C36 0.0456(12) 0.0254(10) 0.0298(9) 0.0061(8) -0.0042(8) 0.0028(9)
C71 0.0383(11) 0.0312(10) 0.0339(10) -0.0100(8) 0.0034(8) 0.0040(9)
C59 0.0365(11) 0.0333(11) 0.0279(9) -0.0074(8) -0.0004(8) -0.0040(8)
C52 0.0300(10) 0.0278(10) 0.0247(8) 0.0081(7) 0.0028(7) -0.0034(8)
C16 0.0316(10) 0.0281(10) 0.0258(9) -0.0045(7) 0.0052(7) -0.0106(8)
C34 0.0385(11) 0.0375(11) 0.0186(8) 0.0046(7) -0.0022(7) -0.0035(9)
C56 0.0316(10) 0.0327(10) 0.0254(9) 0.0042(7) -0.0005(7) 0.0086(8)
C4 0.0290(10) 0.0394(12) 0.0397(11) -0.0172(9) 0.0018(8) 0.0085(9)
C43 0.0367(11) 0.0345(11) 0.0371(10) 0.0008(8) 0.0007(8) 0.0077(9)
C31 0.0415(11) 0.0283(10) 0.0288(9) -0.0081(8) 0.0009(8) 0.0092(9)
C21 0.0346(11) 0.0352(11) 0.0295(9) 0.0073(8) -0.0074(8) -0.0111(9)
C46 0.0213(9) 0.0485(13) 0.0380(10) 0.0019(9) -0.0004(8) -0.0006(9)
C27 0.0355(11) 0.0315(11) 0.0374(10) -0.0070(8) -0.0084(8) 0.0094(9)
C64 0.0453(12) 0.0273(10) 0.0225(9) 0.0040(7) 0.0029(8) -0.0014(9)
C3 0.0293(10) 0.0291(10) 0.0405(11) -0.0061(8) -0.0019(8) 0.0077(8)
C8 0.0366(11) 0.0321(11) 0.0399(11) 0.0098(9) 0.0008(9) 0.0029(9)
C53 0.0498(12) 0.0331(11) 0.0245(9) 0.0112(8) 0.0006(8) -0.0032(9)
C66 0.0440(12) 0.0268(10) 0.0411(11) 0.0066(8) 0.0036(9) 0.0008(9)
C35 0.0521(13) 0.0358(11) 0.0278(10) 0.0155(8) -0.0041(9) -0.0010(10)
C9 0.0446(12) 0.0358(12) 0.0387(11) 0.0029(9) -0.0098(9) 0.0058(9)
C55 0.0433(12) 0.0296(10) 0.0344(10) 0.0019(8) -0.0088(9) 0.0111(9)
C24 0.0415(12) 0.0424(12) 0.0290(10) 0.0046(8) -0.0099(8) -0.0034(10)
C54 0.0596(14) 0.0247(10) 0.0365(11) 0.0090(8) -0.0095(10) 0.0007(10)
C48 0.0467(13) 0.0257(10) 0.0488(12) -0.0121(9) 0.0045(10) -0.0098(9)
C29 0.0397(12) 0.0248(10) 0.0540(12) -0.0038(9) 0.0071(10) 0.0077(9)
C14 0.0365(11) 0.0536(14) 0.0310(10) -0.0094(9) -0.0107(8) 0.0075(10)
C25 0.0436(12) 0.0321(11) 0.0270(9) 0.0009(8) -0.0080(8) -0.0035(9)
C49 0.0361(11) 0.0308(10) 0.0375(10) -0.0036(8) 0.0040(8) 0.0093(9)
C23 0.0457(12) 0.0398(12) 0.0291(10) 0.0096(8) -0.0025(9) 0.0002(10)
C18 0.0583(14) 0.0383(12) 0.0359(11) -0.0085(9) 0.0074(10) -0.0269(11)
C22 0.0540(14) 0.0337(11) 0.0380(11) 0.0080(9) -0.0093(10) -0.0131(10)
C39 0.0383(12) 0.0640(15) 0.0276(10) 0.0062(10) 0.0084(8) 0.0128(11)
C28 0.0344(11) 0.0311(11) 0.0555(13) -0.0013(9) -0.0028(9) 0.0083(9)
C12 0.0546(14) 0.0417(12) 0.0280(10) 0.0017(9) -0.0020(9) -0.0123(10)
C65 0.0637(15) 0.0338(11) 0.0305(10) 0.0038(8) 0.0008(10) -0.0100(10)
C17 0.0530(13) 0.0305(11) 0.0363(11) 0.0047(8) 0.0029(9) -0.0026(10)
C40 0.0521(13) 0.0436(13) 0.0287(10) -0.0086(9) -0.0070(9) 0.0023(10)
C30 0.0535(14) 0.0353(12) 0.0421(11) -0.0123(9) 0.0109(10) 0.0124(10)
C67 0.0628(16) 0.0500(14) 0.0399(12) 0.0198(10) 0.0084(11) 0.0118(12)
C11 0.0411(13) 0.0597(15) 0.0437(12) -0.0098(11) 0.0135(10) -0.0213(11)
C15 0.0280(11) 0.0795(18) 0.0475(13) -0.0301(12) -0.0104(9) 0.0166(11)
C45 0.0251(10) 0.0730(16) 0.0370(11) 0.0151(11) -0.0083(8) 0.0019(10)
C72 0.0739(17) 0.0315(12) 0.0482(13) -0.0154(10) -0.0002(12) 0.0017(11)
C80 0.090(2) 0.0498(15) 0.0386(12) -0.0041(11) 0.0078(13) 0.0153(15)
C76 0.0674(17) 0.0443(14) 0.0532(14) -0.0068(11) -0.0110(12) 0.0025(12)
C84 0.0621(17) 0.0677(19) 0.0609(16) 0.0274(14) 0.0151(13) 0.0192(14)
C79 0.0694(18) 0.0671(18) 0.0421(13) 0.0090(12) -0.0042(12) -0.0098(14)
C77 0.0549(16) 0.0499(15) 0.0651(16) -0.0067(12) -0.0084(12) 0.0101(12)
C75 0.0655(18) 0.0478(15) 0.0624(16) -0.0081(12) 0.0153(13) 0.0053(13)
C78 0.0669(18) 0.0640(17) 0.0555(15) -0.0189(13) 0.0006(13) 0.0097(14)
C81 0.0530(16) 0.086(2) 0.0436(13) 0.0034(13) 0.0037(11) 0.0207(15)
C83 0.086(2) 0.0463(15) 0.0565(15) 0.0088(12) 0.0225(14) 0.0161(14)
C82 0.0713(19) 0.0682(19) 0.0492(14) 0.0034(13) -0.0020(13) -0.0191(15)
C74 0.0458(16) 0.076(2) 0.093(2) -0.0055(17) -0.0042(15) 0.0085(14)
C73 0.070(2) 0.087(2) 0.0659(18) -0.0257(16) -0.0139(15) -0.0013(17)

loop_
_atom_type_symbol
_atom_type_description
_atom_type_scat_dispersion_real
_atom_type_scat_dispersion_imag
_atom_type_scat_source
C C 0.0033 0.0016 'International Tables Vol C Tables 4.2.6.8 and 6.1.1.4'
H H 0.0000 0.0000 'International Tables Vol C Tables 4.2.6.8 and 6.1.1.4'
N N 0.0061 0.0033 'International Tables Vol C Tables 4.2.6.8 and 6.1.1.4'
O O 0.0106 0.0060 'International Tables Vol C Tables 4.2.6.8 and 6.1.1.4'
Mg Mg 0.0486 0.0363 'International Tables Vol C Tables 4.2.6.8 and 6.1.1.4'
Si Si 0.0817 0.0704 'International Tables Vol C Tables 4.2.6.8 and 6.1.1.4'
P P 0.1023 0.0942 'International Tables Vol C Tables 4.2.6.8 and 6.1.1.4'

loop_
_exptl_crystal_face_index_h
_exptl_crystal_face_index_k
_exptl_crystal_face_index_l
_exptl_crystal_face_perp_dist
3 4 30 6.4592
15 -7 2 1.6856
-3 -5 -2 3.3244
-30 3 16 1.6585
-1 10 2 2.9021
-30 -8 -3 2.5307
3 0 -1 2.1226
-15 8 0 2.0731
-1 -1 -10 6.4673
-6 5 3 2.0706
15 -12 -4 1.3574

loop_
_geom_angle_atom_site_label_1
_geom_angle_atom_site_label_2
_geom_angle_atom_site_label_3
_geom_angle
_geom_angle_site_symmetry_1
_geom_angle_site_symmetry_3
_geom_angle_publ_flag
C50 P2 C51 104.95(8) . . ?
C50 P2 C57 106.70(8) . . ?
C51 P2 C57 107.58(8) . . ?
C50 P2 Mg2 98.40(5) . . ?
C51 P2 Mg2 125.28(6) . . ?
C57 P2 Mg2 111.87(6) . . ?
N1 Si1 C13 110.74(8) . . ?
N1 Si1 C19 107.43(7) . . ?
C13 Si1 C19 109.07(8) . . ?
N1 Si1 C16 117.16(7) . . ?
C13 Si1 C16 110.44(9) . . ?
C19 Si1 C16 101.32(8) . . ?
C19 P1 C20 103.60(8) . . ?
C19 P1 C26 103.71(8) . . ?
C20 P1 C26 110.95(8) . . ?
C19 P1 Mg1 95.20(6) . . ?
C20 P1 Mg1 112.83(6) . . ?
C26 P1 Mg1 126.00(6) . . ?
N2 Si2 C44 112.50(8) . . ?
N2 Si2 C47 113.79(7) . . ?
C44 Si2 C47 111.36(8) . . ?
N2 Si2 C50 108.00(7) . . ?
C44 Si2 C50 108.21(8) . . ?
C47 Si2 C50 102.28(8) . . ?
N2 Mg2 O1 121.14(6) . . ?
N2 Mg2 O2 139.46(6) . . ?
O1 Mg2 O2 76.33(5) . . ?
N2 Mg2 P2 87.53(4) . . ?
O1 Mg2 P2 126.02(4) . . ?
O2 Mg2 P2 112.27(4) . . ?
N1 Mg1 O1 140.40(6) . . ?
N1 Mg1 O2 117.06(6) . . ?
O1 Mg1 O2 76.08(5) . . ?
N1 Mg1 P1 87.35(5) . . ?
O1 Mg1 P1 107.93(4) . . ?
O2 Mg1 P1 137.43(4) . . ?
C68 O2 Mg1 87.82(9) . . ?
C68 O2 Mg2 87.64(9) . . ?
Mg1 O2 Mg2 96.77(5) . . ?
C63 O1 Mg2 87.10(9) . . ?
C63 O1 Mg1 88.56(9) . . ?
Mg2 O1 Mg1 97.47(5) . . ?
C32 N2 Si2 121.86(11) . . ?
C32 N2 Mg2 117.16(10) . . ?
Si2 N2 Mg2 120.50(7) . . ?
C1 N1 Si1 123.73(11) . . ?
C1 N1 Mg1 114.21(10) . . ?
Si1 N1 Mg1 121.59(7) . . ?
C37 C32 C33 117.35(15) . . ?
C37 C32 N2 120.32(14) . . ?
C33 C32 N2 122.31(15) . . ?
C68 C63 O1 114.70(13) . . ?
C68 C63 C64 129.64(15) . . ?
O1 C63 C64 115.38(14) . . ?
P1 C19 Si1 116.31(9) . . ?
C36 C37 C32 120.15(16) . . ?
C36 C37 C41 117.55(16) . . ?
C32 C37 C41 122.31(14) . . ?
C2 C1 C6 117.55(15) . . ?
C2 C1 N1 120.39(14) . . ?
C6 C1 N1 122.00(15) . . ?
P2 C50 Si2 116.02(9) . . ?
C62 C57 C58 111.14(14) . . ?
C62 C57 P2 118.23(12) . . ?
C58 C57 P2 110.72(12) . . ?
C63 C68 O2 114.37(13) . . ?
C63 C68 C69 129.34(14) . . ?
O2 C68 C69 116.22(14) . . ?
C5 C6 C1 119.98(17) . . ?
C5 C6 C10 117.48(15) . . ?
C1 C6 C10 122.53(15) . . ?
C21 C20 C25 110.04(15) . . ?
C21 C20 P1 111.94(12) . . ?
C25 C20 P1 119.32(13) . . ?
C31 C26 C27 110.56(15) . . ?
C31 C26 P1 115.29(13) . . ?
C27 C26 P1 106.99(12) . . ?
C3 C2 C1 119.77(16) . . ?
C3 C2 C7 117.15(16) . . ?
C1 C2 C7 123.07(15) . . ?
C68 C69 C70 114.56(14) . . ?
C37 C41 C43 112.41(15) . . ?
C37 C41 C42 111.49(15) . . ?
C43 C41 C42 110.02(15) . . ?
C45 C44 C46 109.00(16) . . ?
C45 C44 Si2 113.43(13) . . ?
C46 C44 Si2 116.15(13) . . ?
C34 C33 C32 120.05(16) . . ?
C34 C33 C38 117.49(15) . . ?
C32 C33 C38 122.44(15) . . ?
C15 C13 C14 110.19(16) . . ?
C15 C13 Si1 112.07(14) . . ?
C14 C13 Si1 118.00(14) . . ?
C69 C70 C71 112.04(14) . . ?
C57 C62 C61 110.28(15) . . ?
C6 C10 C11 111.34(17) . . ?
C6 C10 C12 112.73(15) . . ?
C11 C10 C12 109.70(16) . . ?
C52 C51 C56 110.46(14) . . ?
C52 C51 P2 116.81(12) . . ?
C56 C51 P2 108.44(11) . . ?
C48 C47 C49 109.47(16) . . ?
C48 C47 Si2 114.04(12) . . ?
C49 C47 Si2 111.10(13) . . ?
C61 C60 C59 111.21(15) . . ?
C8 C7 C2 112.76(16) . . ?
C8 C7 C9 109.38(16) . . ?
C2 C7 C9 111.33(16) . . ?
C4 C5 C6 122.13(17) . . ?
C60 C61 C62 112.16(16) . . ?
C59 C58 C57 110.63(15) . . ?
C33 C38 C40 110.54(16) . . ?
C33 C38 C39 112.32(17) . . ?
C40 C38 C39 108.69(16) . . ?
C35 C36 C37 121.72(18) . . ?
C70 C71 C72 113.11(17) . . ?
C60 C59 C58 111.53(16) . . ?
C53 C52 C51 110.81(15) . . ?
C17 C16 C18 109.11(17) . . ?
C17 C16 Si1 112.12(13) . . ?
C18 C16 Si1 112.48(13) . . ?
C35 C34 C33 122.04(17) . . ?
C55 C56 C51 111.62(15) . . ?
C5 C4 C3 118.28(17) . . ?
C26 C31 C30 111.95(17) . . ?
C22 C21 C20 111.50(16) . . ?
C28 C27 C26 113.09(16) . . ?
C63 C64 C65 114.45(16) . . ?
C4 C3 C2 122.20(19) . . ?
C54 C53 C52 111.09(15) . . ?
C67 C66 C65 113.96(18) . . ?
C34 C35 C36 118.65(17) . . ?
C54 C55 C56 111.40(17) . . ?
C23 C24 C25 111.06(17) . . ?
C53 C54 C55 111.95(16) . . ?
C30 C29 C28 111.10(17) . . ?
C20 C25 C24 110.27(16) . . ?
C24 C23 C22 111.93(16) . . ?
C23 C22 C21 112.50(18) . . ?
C29 C28 C27 111.23(17) . . ?
C64 C65 C66 112.33(18) . . ?
C29 C30 C31 111.09(16) . . ?
C79 C80 C81 120.5(3) . . ?
C77 C76 C75 119.8(3) . . ?
C83 C84 C79 120.7(3) . . ?
C80 C79 C84 120.0(3) . . ?
C78 C77 C76 120.2(3) . . ?
C74 C75 C76 120.2(2) . . ?
C77 C78 C73 120.4(3) . . ?
C80 C81 C82 118.8(3) . . ?
C84 C83 C82 120.6(3) . . ?
C83 C82 C81 119.3(3) . . ?
C75 C74 C73 119.7(3) . . ?
C78 C73 C74 119.7(3) . . ?

loop_
_geom_bond_atom_site_label_1
_geom_bond_atom_site_label_2
_geom_bond_distance
_geom_bond_site_symmetry_2
_geom_bond_publ_flag
P2 C50 1.8289(17) . ?
P2 C51 1.8516(17) . ?
P2 C57 1.8629(17) . ?
P2 Mg2 2.6322(9) . ?
Si1 N1 1.7206(15) . ?
Si1 C13 1.9025(19) . ?
Si1 C19 1.9073(17) . ?
Si1 C16 1.9129(18) . ?
P1 C19 1.8220(17) . ?
P1 C20 1.8526(18) . ?
P1 C26 1.8658(17) . ?
P1 Mg1 2.6764(8) . ?
Si2 N2 1.7210(14) . ?
Si2 C44 1.9015(18) . ?
Si2 C47 1.9082(18) . ?
Si2 C50 1.9200(17) . ?
Mg2 N2 2.0343(16) . ?
Mg2 O1 2.0374(13) . ?
Mg2 O2 2.0571(13) . ?
Mg1 N1 2.0337(15) . ?
Mg1 O1 2.0519(14) . ?
Mg1 O2 2.0541(13) . ?
O2 C68 1.4065(18) . ?
O1 C63 1.4058(19) . ?
N2 C32 1.436(2) . ?
N1 C1 1.441(2) . ?
C32 C37 1.423(2) . ?
C32 C33 1.430(2) . ?
C63 C68 1.362(2) . ?
C63 C64 1.512(2) . ?
C37 C36 1.398(2) . ?
C37 C41 1.524(2) . ?
C1 C2 1.420(3) . ?
C1 C6 1.430(2) . ?
C57 C62 1.531(2) . ?
C57 C58 1.539(2) . ?
C68 C69 1.505(2) . ?
C6 C5 1.394(2) . ?
C6 C10 1.518(3) . ?
C20 C21 1.529(2) . ?
C20 C25 1.533(2) . ?
C26 C31 1.534(3) . ?
C26 C27 1.544(3) . ?
C2 C3 1.402(2) . ?
C2 C7 1.529(2) . ?
C69 C70 1.525(2) . ?
C41 C43 1.532(3) . ?
C41 C42 1.534(3) . ?
C44 C45 1.539(3) . ?
C44 C46 1.542(3) . ?
C33 C34 1.393(2) . ?
C33 C38 1.527(3) . ?
C13 C15 1.536(3) . ?
C13 C14 1.538(3) . ?
C70 C71 1.530(2) . ?
C62 C61 1.534(3) . ?
C10 C11 1.540(3) . ?
C10 C12 1.542(3) . ?
C51 C52 1.539(2) . ?
C51 C56 1.542(2) . ?
C47 C48 1.536(3) . ?
C47 C49 1.541(3) . ?
C60 C61 1.521(3) . ?
C60 C59 1.529(3) . ?
C7 C8 1.525(3) . ?
C7 C9 1.543(3) . ?
C5 C4 1.381(3) . ?
C58 C59 1.529(3) . ?
C38 C40 1.533(3) . ?
C38 C39 1.537(3) . ?
C36 C35 1.385(3) . ?
C71 C72 1.531(3) . ?
C52 C53 1.536(3) . ?
C16 C17 1.534(3) . ?
C16 C18 1.544(3) . ?
C34 C35 1.379(3) . ?
C56 C55 1.528(3) . ?
C4 C3 1.383(3) . ?
C31 C30 1.538(3) . ?
C21 C22 1.526(3) . ?
C27 C28 1.536(3) . ?
C64 C65 1.511(3) . ?
C53 C54 1.523(3) . ?
C66 C67 1.500(3) . ?
C66 C65 1.548(3) . ?
C55 C54 1.525(3) . ?
C24 C23 1.520(3) . ?
C24 C25 1.537(3) . ?
C29 C30 1.515(3) . ?
C29 C28 1.524(3) . ?
C23 C22 1.519(3) . ?
C80 C79 1.364(4) . ?
C80 C81 1.375(4) . ?
C76 C77 1.373(3) . ?
C76 C75 1.374(4) . ?
C84 C83 1.346(4) . ?
C84 C79 1.367(4) . ?
C77 C78 1.368(4) . ?
C75 C74 1.376(4) . ?
C78 C73 1.370(4) . ?
C81 C82 1.400(4) . ?
C83 C82 1.375(4) . ?
C74 C73 1.385(4) . ?
